data_1569520
loop_
_publ_author_name
'Deziel, Anthony P.'
'Gahlawat, Sahil'
'Hazari, Nilay'
'Hopmann, Kathrin H.'
'Mercado, Brandon Q.'

_publ_section_title
;
 Comparative study of CO<sub>2</sub> insertion into pincer supported
 palladium alkyl and aryl complexes.
;
_journal_issue 30
_journal_name_full 'Chemical science'
_journal_page_first 8164
_journal_page_last 8179
_journal_paper_doi 10.1039/d3sc01459b
_journal_volume 14
_journal_year 2023
_chemical_formula_moiety 'C27 H49 B N2 O2 P2 Pd'
_chemical_formula_sum 'C27 H49 B N2 O2 P2 Pd'
_chemical_formula_weight 612.83
_space_group_crystal_system monoclinic
_space_group_IT_number 14
_space_group_name_Hall '-P 2yn'
_space_group_name_H-M_alt 'P 1 21/n 1'
_atom_sites_solution_hydrogens geom
_atom_sites_solution_primary SHELXT
_atom_sites_solution_secondary difmap
_audit_creation_date 2023-02-20
_audit_creation_method
;
Olex2 1.5
(compiled 2021.12.09 svn.r5202d8cf for OlexSys, GUI svn.r6439)
;
_audit_update_record
;
2023-02-21 deposited with the CCDC.	2023-07-03 downloaded from the CCDC.
;
_cell_angle_alpha 90
_cell_angle_beta 112.762(7)
_cell_angle_gamma 90
_cell_formula_units_Z 4
_cell_length_a 11.8927(7)
_cell_length_b 19.9252(9)
_cell_length_c 13.4943(8)
_cell_measurement_reflns_used 18120
_cell_measurement_temperature 93.15
_cell_measurement_theta_max 27.6010
_cell_measurement_theta_min 1.9180
_cell_volume 2948.6(3)
_computing_cell_refinement 'CrysAlisPro 1.171.41.123a (Rigaku OD, 2022)'
_computing_data_collection 'CrysAlisPro 1.171.41.123a (Rigaku OD, 2022)'
_computing_data_reduction 'CrysAlisPro 1.171.41.123a (Rigaku OD, 2022)'
_computing_molecular_graphics 'Olex2 1.5 (Dolomanov et al., 2009)'
_computing_publication_material 'Olex2 1.5 (Dolomanov et al., 2009)'
_computing_structure_refinement 'SHELXL 2014/7 (Sheldrick, 2015)'
_computing_structure_solution 'SHELXT 2018/2 (Sheldrick, 2018)'
_diffrn_ambient_temperature 93.15
_diffrn_detector 'Hybrid Pixel Array Detector'
_diffrn_detector_area_resol_mean 10.0000
_diffrn_measured_fraction_theta_full 1.000
_diffrn_measured_fraction_theta_max 0.999
_diffrn_measurement_details
;
List of Runs (angles in degrees, time in seconds):

  # Type    Start    End  Width  t~exp~   \w     \q     \k     \f   Frames
#--------------------------------------------------------------------------
  1  \w     39.00  70.00   0.50   40.00    --   20.00  54.00  60.00   62
  2  \w    -74.00 -25.00   0.50   40.00    --   20.00  54.00-180.00   98
  3  \w     81.00 107.00   0.50   40.00    --   20.00  54.00-180.00   52
  4  \w    -63.00   4.00   0.50   40.00    --   20.00  54.00-120.00  134
  5  \w     38.00  63.00   0.50   40.00    --   20.00  54.00-120.00   50
  6  \w    -68.00 110.00   0.50   40.00    --   20.00  54.00   0.00  356
  7  \w    -74.00 108.00   0.50   40.00    --   20.00  54.00 120.00  364
  8  \w    -66.00 -36.00   0.50   40.00    --   20.00  54.00-150.00   60
  9  \w     23.00  60.00   0.50   40.00    --   20.00  54.00-150.00   74
 10  \w    -72.00 -44.00   0.50   40.00    --   20.00  54.00 -30.00   56
 11  \w    -25.00   2.00   0.50   40.00    --   20.00  54.00 -30.00   54
 12  \w     26.00  58.00   0.50   40.00    --   20.00  54.00 -30.00   64
 13  \w    -65.00 -11.00   0.50   40.00    --   20.00  54.00 -90.00  108
 14  \w     -2.00  24.00   0.50   40.00    --   20.00  54.00 -90.00   52
 15  \w     43.00  68.00   0.50   40.00    --   20.00  54.00 -90.00   50
 16  \w     74.00  99.00   0.50   40.00    --   20.00  54.00 -90.00   50
 17  \w    -10.00  61.00   0.50   40.00    --   20.00  54.00  30.00  142
 18  \w     33.00  58.00   0.50   40.00    --   20.00  54.00  90.00   50
 19  \w    -70.00 -44.00   0.50   40.00    --   20.00  54.00  60.00   52
;
_diffrn_measurement_device 'two-circle diffractometer'
_diffrn_measurement_device_type 'XtaLAB Mini II'
_diffrn_measurement_method '\w scans'
_diffrn_orient_matrix_type 'CrysAlisPro convention (1999,Acta A55,543-557)'
_diffrn_orient_matrix_UB_11 0.0276125000
_diffrn_orient_matrix_UB_12 0.0144742000
_diffrn_orient_matrix_UB_13 -0.0330590000
_diffrn_orient_matrix_UB_21 0.0560923000
_diffrn_orient_matrix_UB_22 0.0026300000
_diffrn_orient_matrix_UB_23 0.0451277000
_diffrn_orient_matrix_UB_31 0.0166836000
_diffrn_orient_matrix_UB_32 -0.0324513000
_diffrn_orient_matrix_UB_33 -0.0109584000
_diffrn_radiation_monochromator graphite
_diffrn_radiation_probe x-ray
_diffrn_radiation_type 'Mo K\a'
_diffrn_radiation_wavelength 0.71073
_diffrn_reflns_av_R_equivalents 0.0557
_diffrn_reflns_av_unetI/netI 0.0369
_diffrn_reflns_Laue_measured_fraction_full 1.000
_diffrn_reflns_Laue_measured_fraction_max 0.999
_diffrn_reflns_limit_h_max 15
_diffrn_reflns_limit_h_min -15
_diffrn_reflns_limit_k_max 25
_diffrn_reflns_limit_k_min -25
_diffrn_reflns_limit_l_max 17
_diffrn_reflns_limit_l_min -17
_diffrn_reflns_number 41375
_diffrn_reflns_point_group_measured_fraction_full 1.000
_diffrn_reflns_point_group_measured_fraction_max 0.999
_diffrn_reflns_theta_full 25.242
_diffrn_reflns_theta_max 27.483
_diffrn_reflns_theta_min 1.930
_diffrn_source 'fine-focus sealed X-ray tube'
_diffrn_source_type 'Rigaku (Mo) X-ray Source'
_exptl_absorpt_coefficient_mu 0.764
_exptl_absorpt_correction_T_max 1.00000
_exptl_absorpt_correction_T_min 0.93574
_exptl_absorpt_correction_type multi-scan
_exptl_absorpt_process_details
;
CrysAlisPro 1.171.41.123a (Rigaku Oxford Diffraction, 2022)
Empirical absorption correction using spherical harmonics,
implemented in SCALE3 ABSPACK scaling algorithm.
;
_exptl_crystal_colour colourless
_exptl_crystal_colour_primary colourless
_exptl_crystal_density_diffrn 1.380
_exptl_crystal_description plate
_exptl_crystal_F_000 1288
_exptl_crystal_size_max 0.25
_exptl_crystal_size_mid 0.15
_exptl_crystal_size_min 0.015
_refine_diff_density_max 0.442
_refine_diff_density_min -0.394
_refine_diff_density_rms 0.073
_refine_ls_extinction_method none
_refine_ls_goodness_of_fit_ref 1.021
_refine_ls_hydrogen_treatment constr
_refine_ls_matrix_type full
_refine_ls_number_parameters 329
_refine_ls_number_reflns 6766
_refine_ls_number_restraints 0
_refine_ls_restrained_S_all 1.021
_refine_ls_R_factor_all 0.0410
_refine_ls_R_factor_gt 0.0295
_refine_ls_shift/su_max 0.002
_refine_ls_shift/su_mean 0.000
_refine_ls_structure_factor_coef Fsqd
_refine_ls_weighting_details 'w=1/[\s^2^(Fo^2^)+(0.0272P)^2^+1.2630P] where P=(Fo^2^+2Fc^2^)/3'
_refine_ls_weighting_scheme calc
_refine_ls_wR_factor_gt 0.0598
_refine_ls_wR_factor_ref 0.0627
_reflns_Friedel_coverage 0.000
_reflns_number_gt 5659
_reflns_number_total 6766
_reflns_threshold_expression 'I > 2\s(I)'
_cod_data_source_file d3sc01459b3.cif
_cod_data_source_block mini2-22004
_cod_depositor_comments 'Adding full bibliography for 1569513--1569521.cif.'
_cod_database_code 1569520
_shelx_shelxl_version_number 2014/7
_shelx_space_group_comment
;
The symmetry employed for this shelxl refinement is uniquely defined
by the following loop, which should always be used as a source of
symmetry information in preference to the above space-group names.
They are only intended as comments.
;
_shelx_estimated_absorpt_t_max 0.989
_shelx_estimated_absorpt_t_min 0.832
_olex2_refinement_description
;
1.a Secondary CH2 refined with riding coordinates:
 C2(H2A,H2B), C10(H10A,H10B), C11(H11A,H11B)
1.b Aromatic/amide H refined with riding coordinates:
 C5(H5), C6(H6), C7(H7), C8(H8)
1.c Idealised Me refined as rotating group:
 C3(H3A,H3B,H3C), C13(H13A,H13B,H13C), C14(H14A,H14B,H14C), C15(H15A,H15B,
 H15C), C17(H17A,H17B,H17C), C18(H18A,H18B,H18C), C19(H19A,H19B,H19C), C21(H21A,
 H21B,H21C), C22(H22A,H22B,H22C), C23(H23A,H23B,H23C), C25(H25A,H25B,H25C),
 C26(H26A,H26B,H26C), C27(H27A,H27B,H27C)
;
_olex2_submission_special_instructions 'No special instructions were received'
_oxdiff_exptl_absorpt_empirical_details
;
Empirical correction (ABSPACK) includes:
- Absorption correction using spherical harmonics
- Frame scaling
;
_oxdiff_exptl_absorpt_empirical_full_max 1.430
_oxdiff_exptl_absorpt_empirical_full_min 0.844

loop_
_space_group_symop_operation_xyz
'x, y, z'
'-x+1/2, y+1/2, -z+1/2'
'-x, -y, -z'
'x-1/2, -y-1/2, z-1/2'

loop_
_atom_site_label
_atom_site_type_symbol
_atom_site_fract_x
_atom_site_fract_y
_atom_site_fract_z
_atom_site_U_iso_or_equiv
_atom_site_adp_type
_atom_site_occupancy
_atom_site_site_symmetry_order
_atom_site_calc_flag
_atom_site_refinement_flags_posn
_atom_site_refinement_flags_adp
_atom_site_refinement_flags_occupancy
_atom_site_disorder_assembly
_atom_site_disorder_group
Pd1 Pd 0.33144(2) 0.24590(2) 0.63965(2) 0.01045(5) Uani 1 1 d . . . . .
P1 P 0.27999(5) 0.34531(2) 0.70518(4) 0.01141(11) Uani 1 1 d . . . . .
P2 P 0.43258(5) 0.17844(2) 0.55786(4) 0.01104(11) Uani 1 1 d . . . . .
O1 O 0.19593(13) 0.17605(7) 0.65125(11) 0.0183(3) Uani 1 1 d . . . . .
O2 O 0.30296(15) 0.14157(8) 0.81906(13) 0.0317(4) Uani 1 1 d . . . . .
N1 N 0.45525(15) 0.38096(8) 0.64227(13) 0.0129(3) Uani 1 1 d . . . . .
N2 N 0.52543(15) 0.29931(8) 0.56316(13) 0.0134(3) Uani 1 1 d . . . . .
C1 C 0.2111(2) 0.14197(10) 0.73438(17) 0.0183(4) Uani 1 1 d . . . . .
C2 C 0.1004(2) 0.09884(11) 0.72563(19) 0.0260(5) Uani 1 1 d . . . . .
H2A H 0.0750 0.0716 0.6592 0.031 Uiso 1 1 calc R U . . .
H2B H 0.1243 0.0676 0.7875 0.031 Uiso 1 1 calc R U . . .
C3 C -0.0074(2) 0.14116(12) 0.7237(2) 0.0304(6) Uani 1 1 d . . . . .
H3A H -0.0312 0.1723 0.6629 0.046 Uiso 1 1 calc R U . . .
H3B H 0.0160 0.1666 0.7908 0.046 Uiso 1 1 calc R U . . .
H3C H -0.0763 0.1117 0.7161 0.046 Uiso 1 1 calc R U . . .
C4 C 0.58799(18) 0.35861(9) 0.56224(15) 0.0131(4) Uani 1 1 d . . . . .
C5 C 0.67698(18) 0.37267(10) 0.52254(16) 0.0155(4) Uani 1 1 d . . . . .
H5 H 0.7055 0.3390 0.4881 0.019 Uiso 1 1 calc R U . . .
C6 C 0.72320(19) 0.43775(10) 0.53472(16) 0.0178(4) Uani 1 1 d . . . . .
H6 H 0.7842 0.4487 0.5082 0.021 Uiso 1 1 calc R U . . .
C7 C 0.68157(19) 0.48690(10) 0.58505(16) 0.0178(4) Uani 1 1 d . . . . .
H7 H 0.7152 0.5308 0.5927 0.021 Uiso 1 1 calc R U . . .
C8 C 0.59173(19) 0.47353(9) 0.62460(16) 0.0155(4) Uani 1 1 d . . . . .
H8 H 0.5635 0.5074 0.6589 0.019 Uiso 1 1 calc R U . . .
C9 C 0.54511(18) 0.40914(9) 0.61214(15) 0.0128(4) Uani 1 1 d . . . . .
C10 C 0.38104(18) 0.41346(9) 0.69108(16) 0.0135(4) Uani 1 1 d . . . . .
H10A H 0.3322 0.4501 0.6447 0.016 Uiso 1 1 calc R U . . .
H10B H 0.4323 0.4323 0.7622 0.016 Uiso 1 1 calc R U . . .
C11 C 0.53332(18) 0.23506(9) 0.51719(16) 0.0132(4) Uani 1 1 d . . . . .
H11A H 0.6184 0.2184 0.5460 0.016 Uiso 1 1 calc R U . . .
H11B H 0.5040 0.2381 0.4380 0.016 Uiso 1 1 calc R U . . .
C12 C 0.12170(18) 0.37457(10) 0.62069(16) 0.0159(4) Uani 1 1 d . . . . .
C13 C 0.1178(2) 0.37896(11) 0.50535(17) 0.0254(5) Uani 1 1 d . . . . .
H13A H 0.1755 0.4132 0.5024 0.038 Uiso 1 1 calc R U . . .
H13B H 0.0353 0.3910 0.4558 0.038 Uiso 1 1 calc R U . . .
H13C H 0.1402 0.3354 0.4846 0.038 Uiso 1 1 calc R U . . .
C14 C 0.0877(2) 0.44262(10) 0.65291(19) 0.0264(5) Uani 1 1 d . . . . .
H14A H 0.0773 0.4383 0.7212 0.040 Uiso 1 1 calc R U . . .
H14B H 0.0113 0.4583 0.5971 0.040 Uiso 1 1 calc R U . . .
H14C H 0.1527 0.4750 0.6611 0.040 Uiso 1 1 calc R U . . .
C15 C 0.02980(19) 0.32119(10) 0.62172(18) 0.0220(5) Uani 1 1 d . . . . .
H15A H 0.0589 0.2768 0.6112 0.033 Uiso 1 1 calc R U . . .
H15B H -0.0493 0.3302 0.5637 0.033 Uiso 1 1 calc R U . . .
H15C H 0.0210 0.3223 0.6909 0.033 Uiso 1 1 calc R U . . .
C16 C 0.31753(19) 0.34624(9) 0.85363(15) 0.0153(4) Uani 1 1 d . . . . .
C17 C 0.3149(2) 0.41562(11) 0.90148(18) 0.0301(6) Uani 1 1 d . . . . .
H17A H 0.3698 0.4459 0.8844 0.045 Uiso 1 1 calc R U . . .
H17B H 0.3416 0.4118 0.9797 0.045 Uiso 1 1 calc R U . . .
H17C H 0.2317 0.4335 0.8710 0.045 Uiso 1 1 calc R U . . .
C18 C 0.2336(2) 0.29923(12) 0.88178(18) 0.0269(5) Uani 1 1 d . . . . .
H18A H 0.1511 0.3181 0.8554 0.040 Uiso 1 1 calc R U . . .
H18B H 0.2639 0.2938 0.9600 0.040 Uiso 1 1 calc R U . . .
H18C H 0.2317 0.2554 0.8482 0.040 Uiso 1 1 calc R U . . .
C19 C 0.4475(2) 0.31769(12) 0.90282(17) 0.0258(5) Uani 1 1 d . . . . .
H19A H 0.4470 0.2709 0.8801 0.039 Uiso 1 1 calc R U . . .
H19B H 0.4772 0.3197 0.9814 0.039 Uiso 1 1 calc R U . . .
H19C H 0.5013 0.3442 0.8784 0.039 Uiso 1 1 calc R U . . .
C20 C 0.32840(18) 0.13993(9) 0.42764(16) 0.0154(4) Uani 1 1 d . . . . .
C21 C 0.2491(2) 0.08590(10) 0.44945(17) 0.0207(5) Uani 1 1 d . . . . .
H21A H 0.2988 0.0460 0.4797 0.031 Uiso 1 1 calc R U . . .
H21B H 0.1819 0.0740 0.3820 0.031 Uiso 1 1 calc R U . . .
H21C H 0.2160 0.1032 0.5006 0.031 Uiso 1 1 calc R U . . .
C22 C 0.3906(2) 0.11161(10) 0.35592(17) 0.0201(5) Uani 1 1 d . . . . .
H22A H 0.4411 0.1465 0.3426 0.030 Uiso 1 1 calc R U . . .
H22B H 0.3284 0.0968 0.2874 0.030 Uiso 1 1 calc R U . . .
H22C H 0.4421 0.0734 0.3920 0.030 Uiso 1 1 calc R U . . .
C23 C 0.2457(2) 0.19815(10) 0.36741(17) 0.0227(5) Uani 1 1 d . . . . .
H23A H 0.2025 0.2159 0.4106 0.034 Uiso 1 1 calc R U . . .
H23B H 0.1864 0.1820 0.2984 0.034 Uiso 1 1 calc R U . . .
H23C H 0.2955 0.2338 0.3548 0.034 Uiso 1 1 calc R U . . .
C24 C 0.54437(18) 0.11755(9) 0.65007(16) 0.0139(4) Uani 1 1 d . . . . .
C25 C 0.6315(2) 0.16092(10) 0.74241(16) 0.0229(5) Uani 1 1 d . . . . .
H25A H 0.6749 0.1924 0.7140 0.034 Uiso 1 1 calc R U . . .
H25B H 0.6905 0.1319 0.7963 0.034 Uiso 1 1 calc R U . . .
H25C H 0.5845 0.1861 0.7757 0.034 Uiso 1 1 calc R U . . .
C26 C 0.4798(2) 0.06876(10) 0.69782(18) 0.0235(5) Uani 1 1 d . . . . .
H26A H 0.4313 0.0941 0.7295 0.035 Uiso 1 1 calc R U . . .
H26B H 0.5405 0.0416 0.7535 0.035 Uiso 1 1 calc R U . . .
H26C H 0.4260 0.0393 0.6410 0.035 Uiso 1 1 calc R U . . .
C27 C 0.61948(19) 0.07883(10) 0.59952(17) 0.0200(5) Uani 1 1 d . . . . .
H27A H 0.5662 0.0481 0.5448 0.030 Uiso 1 1 calc R U . . .
H27B H 0.6831 0.0531 0.6552 0.030 Uiso 1 1 calc R U . . .
H27C H 0.6574 0.1105 0.5661 0.030 Uiso 1 1 calc R U . . .
B1 B 0.4412(2) 0.31145(11) 0.61345(18) 0.0132(4) Uani 1 1 d . . . . .

loop_
_atom_site_aniso_label
_atom_site_aniso_U_11
_atom_site_aniso_U_22
_atom_site_aniso_U_33
_atom_site_aniso_U_23
_atom_site_aniso_U_13
_atom_site_aniso_U_12
Pd1 0.01097(8) 0.00935(7) 0.01370(8) 0.00035(6) 0.00770(6) -0.00009(6)
P1 0.0119(3) 0.0113(2) 0.0136(2) -0.00053(18) 0.0077(2) 0.00074(18)
P2 0.0122(3) 0.0095(2) 0.0137(2) -0.00051(18) 0.0074(2) -0.00011(18)
O1 0.0180(8) 0.0157(7) 0.0252(8) 0.0007(6) 0.0127(7) -0.0049(6)
O2 0.0268(10) 0.0403(10) 0.0257(9) 0.0057(7) 0.0078(8) -0.0018(7)
N1 0.0144(9) 0.0110(7) 0.0179(9) -0.0009(6) 0.0111(7) -0.0008(6)
N2 0.0147(9) 0.0114(7) 0.0182(9) -0.0013(6) 0.0110(7) -0.0013(6)
C1 0.0213(12) 0.0139(9) 0.0240(12) -0.0005(8) 0.0134(10) 0.0018(8)
C2 0.0298(14) 0.0204(11) 0.0337(13) 0.0036(9) 0.0188(11) -0.0058(9)
C3 0.0236(13) 0.0380(13) 0.0317(14) 0.0061(11) 0.0130(11) -0.0046(10)
C4 0.0133(10) 0.0120(9) 0.0128(10) 0.0004(7) 0.0036(8) -0.0007(7)
C5 0.0138(11) 0.0175(10) 0.0180(11) 0.0004(8) 0.0090(9) 0.0003(8)
C6 0.0123(11) 0.0220(10) 0.0207(11) 0.0047(8) 0.0081(9) -0.0031(8)
C7 0.0165(11) 0.0139(9) 0.0206(11) 0.0026(8) 0.0047(9) -0.0052(8)
C8 0.0160(11) 0.0136(9) 0.0173(10) -0.0003(8) 0.0069(9) -0.0003(7)
C9 0.0122(10) 0.0133(9) 0.0129(10) 0.0040(7) 0.0050(8) 0.0003(7)
C10 0.0155(11) 0.0110(9) 0.0172(10) -0.0005(7) 0.0099(9) 0.0009(7)
C11 0.0147(10) 0.0118(9) 0.0170(10) -0.0007(7) 0.0104(8) -0.0005(7)
C12 0.0127(11) 0.0164(9) 0.0175(11) -0.0001(8) 0.0048(9) 0.0035(8)
C13 0.0219(13) 0.0317(12) 0.0201(12) 0.0042(9) 0.0054(10) 0.0029(9)
C14 0.0189(12) 0.0188(10) 0.0391(14) -0.0054(10) 0.0084(11) 0.0064(9)
C15 0.0131(11) 0.0234(11) 0.0291(12) -0.0021(9) 0.0077(10) -0.0009(8)
C16 0.0197(11) 0.0163(9) 0.0121(10) -0.0005(8) 0.0086(9) 0.0000(8)
C17 0.0522(17) 0.0215(11) 0.0220(12) -0.0034(9) 0.0203(12) 0.0035(11)
C18 0.0320(14) 0.0323(12) 0.0224(12) 0.0029(10) 0.0171(11) -0.0061(10)
C19 0.0201(13) 0.0375(13) 0.0176(11) 0.0030(10) 0.0049(10) 0.0042(10)
C20 0.0153(11) 0.0142(9) 0.0157(10) -0.0022(8) 0.0049(9) -0.0011(7)
C21 0.0204(12) 0.0190(10) 0.0229(11) -0.0063(8) 0.0087(10) -0.0052(8)
C22 0.0220(12) 0.0218(10) 0.0175(11) -0.0047(8) 0.0086(9) -0.0022(8)
C23 0.0199(12) 0.0217(10) 0.0203(11) -0.0002(9) 0.0009(9) 0.0026(9)
C24 0.0138(11) 0.0118(9) 0.0163(10) 0.0016(7) 0.0060(8) 0.0029(7)
C25 0.0240(13) 0.0201(10) 0.0183(11) -0.0009(8) 0.0012(10) 0.0024(9)
C26 0.0217(13) 0.0201(10) 0.0302(13) 0.0100(9) 0.0116(10) 0.0023(9)
C27 0.0187(12) 0.0151(9) 0.0259(12) 0.0006(8) 0.0083(10) 0.0054(8)
B1 0.0122(12) 0.0132(10) 0.0156(11) 0.0020(8) 0.0070(9) 0.0010(8)

loop_
_atom_type_symbol
_atom_type_description
_atom_type_scat_dispersion_real
_atom_type_scat_dispersion_imag
_atom_type_scat_source
C C 0.0033 0.0016 'International Tables Vol C Tables 4.2.6.8 and 6.1.1.4'
H H 0.0000 0.0000 'International Tables Vol C Tables 4.2.6.8 and 6.1.1.4'
B B 0.0013 0.0007 'International Tables Vol C Tables 4.2.6.8 and 6.1.1.4'
N N 0.0061 0.0033 'International Tables Vol C Tables 4.2.6.8 and 6.1.1.4'
O O 0.0106 0.0060 'International Tables Vol C Tables 4.2.6.8 and 6.1.1.4'
P P 0.1023 0.0942 'International Tables Vol C Tables 4.2.6.8 and 6.1.1.4'
Pd Pd -0.9988 1.0072 'International Tables Vol C Tables 4.2.6.8 and 6.1.1.4'

loop_
_geom_angle_atom_site_label_1
_geom_angle_atom_site_label_2
_geom_angle_atom_site_label_3
_geom_angle
_geom_angle_site_symmetry_1
_geom_angle_site_symmetry_3
_geom_angle_publ_flag
P1 Pd1 P2 156.617(19) . . ?
O1 Pd1 P1 101.78(4) . . ?
O1 Pd1 P2 101.30(4) . . ?
B1 Pd1 P1 78.20(7) . . ?
B1 Pd1 P2 78.45(7) . . ?
B1 Pd1 O1 173.80(7) . . ?
C10 P1 Pd1 107.64(6) . . ?
C10 P1 C12 104.21(9) . . ?
C10 P1 C16 101.80(9) . . ?
C12 P1 Pd1 112.34(6) . . ?
C16 P1 Pd1 114.96(6) . . ?
C16 P1 C12 114.45(9) . . ?
C11 P2 Pd1 107.16(6) . . ?
C11 P2 C20 103.70(9) . . ?
C20 P2 Pd1 113.69(7) . . ?
C24 P2 Pd1 114.84(7) . . ?
C24 P2 C11 102.38(9) . . ?
C24 P2 C20 113.50(9) . . ?
C1 O1 Pd1 123.46(14) . . ?
C9 N1 C10 128.54(15) . . ?
C9 N1 B1 109.37(16) . . ?
B1 N1 C10 122.05(16) . . ?
C4 N2 C11 128.53(16) . . ?
C4 N2 B1 109.50(16) . . ?
B1 N2 C11 121.88(16) . . ?
O1 C1 C2 114.10(19) . . ?
O2 C1 O1 126.5(2) . . ?
O2 C1 C2 119.39(19) . . ?
C1 C2 H2A 109.1 . . ?
C1 C2 H2B 109.1 . . ?
H2A C2 H2B 107.9 . . ?
C3 C2 C1 112.41(17) . . ?
C3 C2 H2A 109.1 . . ?
C3 C2 H2B 109.1 . . ?
C2 C3 H3A 109.5 . . ?
C2 C3 H3B 109.5 . . ?
C2 C3 H3C 109.5 . . ?
H3A C3 H3B 109.5 . . ?
H3A C3 H3C 109.5 . . ?
H3B C3 H3C 109.5 . . ?
N2 C4 C9 107.85(17) . . ?
C5 C4 N2 131.44(18) . . ?
C5 C4 C9 120.71(17) . . ?
C4 C5 H5 121.1 . . ?
C4 C5 C6 117.87(18) . . ?
C6 C5 H5 121.1 . . ?
C5 C6 H6 119.5 . . ?
C7 C6 C5 121.03(19) . . ?
C7 C6 H6 119.5 . . ?
C6 C7 H7 119.2 . . ?
C6 C7 C8 121.63(18) . . ?
C8 C7 H7 119.2 . . ?
C7 C8 H8 121.2 . . ?
C9 C8 C7 117.54(19) . . ?
C9 C8 H8 121.2 . . ?
N1 C9 C4 108.04(16) . . ?
C8 C9 N1 130.75(18) . . ?
C8 C9 C4 121.21(18) . . ?
P1 C10 H10A 110.8 . . ?
P1 C10 H10B 110.8 . . ?
N1 C10 P1 104.54(12) . . ?
N1 C10 H10A 110.8 . . ?
N1 C10 H10B 110.8 . . ?
H10A C10 H10B 108.9 . . ?
P2 C11 H11A 110.8 . . ?
P2 C11 H11B 110.8 . . ?
N2 C11 P2 104.66(13) . . ?
N2 C11 H11A 110.8 . . ?
N2 C11 H11B 110.8 . . ?
H11A C11 H11B 108.9 . . ?
C13 C12 P1 105.19(14) . . ?
C14 C12 P1 114.65(15) . . ?
C14 C12 C13 109.25(17) . . ?
C14 C12 C15 110.28(18) . . ?
C15 C12 P1 109.32(14) . . ?
C15 C12 C13 107.84(17) . . ?
C12 C13 H13A 109.5 . . ?
C12 C13 H13B 109.5 . . ?
C12 C13 H13C 109.5 . . ?
H13A C13 H13B 109.5 . . ?
H13A C13 H13C 109.5 . . ?
H13B C13 H13C 109.5 . . ?
C12 C14 H14A 109.5 . . ?
C12 C14 H14B 109.5 . . ?
C12 C14 H14C 109.5 . . ?
H14A C14 H14B 109.5 . . ?
H14A C14 H14C 109.5 . . ?
H14B C14 H14C 109.5 . . ?
C12 C15 H15A 109.5 . . ?
C12 C15 H15B 109.5 . . ?
C12 C15 H15C 109.5 . . ?
H15A C15 H15B 109.5 . . ?
H15A C15 H15C 109.5 . . ?
H15B C15 H15C 109.5 . . ?
C17 C16 P1 115.09(14) . . ?
C17 C16 C19 109.46(18) . . ?
C18 C16 P1 110.65(14) . . ?
C18 C16 C17 109.18(18) . . ?
C18 C16 C19 108.18(18) . . ?
C19 C16 P1 103.98(14) . . ?
C16 C17 H17A 109.5 . . ?
C16 C17 H17B 109.5 . . ?
C16 C17 H17C 109.5 . . ?
H17A C17 H17B 109.5 . . ?
H17A C17 H17C 109.5 . . ?
H17B C17 H17C 109.5 . . ?
C16 C18 H18A 109.5 . . ?
C16 C18 H18B 109.5 . . ?
C16 C18 H18C 109.5 . . ?
H18A C18 H18B 109.5 . . ?
H18A C18 H18C 109.5 . . ?
H18B C18 H18C 109.5 . . ?
C16 C19 H19A 109.5 . . ?
C16 C19 H19B 109.5 . . ?
C16 C19 H19C 109.5 . . ?
H19A C19 H19B 109.5 . . ?
H19A C19 H19C 109.5 . . ?
H19B C19 H19C 109.5 . . ?
C21 C20 P2 109.85(14) . . ?
C21 C20 C22 110.20(16) . . ?
C21 C20 C23 108.49(17) . . ?
C22 C20 P2 115.83(14) . . ?
C23 C20 P2 104.02(13) . . ?
C23 C20 C22 108.07(17) . . ?
C20 C21 H21A 109.5 . . ?
C20 C21 H21B 109.5 . . ?
C20 C21 H21C 109.5 . . ?
H21A C21 H21B 109.5 . . ?
H21A C21 H21C 109.5 . . ?
H21B C21 H21C 109.5 . . ?
C20 C22 H22A 109.5 . . ?
C20 C22 H22B 109.5 . . ?
C20 C22 H22C 109.5 . . ?
H22A C22 H22B 109.5 . . ?
H22A C22 H22C 109.5 . . ?
H22B C22 H22C 109.5 . . ?
C20 C23 H23A 109.5 . . ?
C20 C23 H23B 109.5 . . ?
C20 C23 H23C 109.5 . . ?
H23A C23 H23B 109.5 . . ?
H23A C23 H23C 109.5 . . ?
H23B C23 H23C 109.5 . . ?
C25 C24 P2 104.85(12) . . ?
C26 C24 P2 110.42(14) . . ?
C26 C24 C25 107.84(17) . . ?
C27 C24 P2 114.72(14) . . ?
C27 C24 C25 108.56(17) . . ?
C27 C24 C26 110.10(16) . . ?
C24 C25 H25A 109.5 . . ?
C24 C25 H25B 109.5 . . ?
C24 C25 H25C 109.5 . . ?
H25A C25 H25B 109.5 . . ?
H25A C25 H25C 109.5 . . ?
H25B C25 H25C 109.5 . . ?
C24 C26 H26A 109.5 . . ?
C24 C26 H26B 109.5 . . ?
C24 C26 H26C 109.5 . . ?
H26A C26 H26B 109.5 . . ?
H26A C26 H26C 109.5 . . ?
H26B C26 H26C 109.5 . . ?
C24 C27 H27A 109.5 . . ?
C24 C27 H27B 109.5 . . ?
C24 C27 H27C 109.5 . . ?
H27A C27 H27B 109.5 . . ?
H27A C27 H27C 109.5 . . ?
H27B C27 H27C 109.5 . . ?
N1 B1 Pd1 127.46(16) . . ?
N1 B1 N2 105.22(17) . . ?
N2 B1 Pd1 127.31(15) . . ?

loop_
_geom_bond_atom_site_label_1
_geom_bond_atom_site_label_2
_geom_bond_distance
_geom_bond_site_symmetry_2
_geom_bond_publ_flag
Pd1 P1 2.3449(5) . ?
Pd1 P2 2.3450(5) . ?
Pd1 O1 2.1803(14) . ?
Pd1 B1 1.973(2) . ?
P1 C10 1.8712(19) . ?
P1 C12 1.877(2) . ?
P1 C16 1.876(2) . ?
P2 C11 1.8756(19) . ?
P2 C20 1.878(2) . ?
P2 C24 1.8729(19) . ?
O1 C1 1.263(2) . ?
O2 C1 1.238(3) . ?
N1 C9 1.400(2) . ?
N1 C10 1.443(2) . ?
N1 B1 1.431(3) . ?
N2 C4 1.399(2) . ?
N2 C11 1.441(2) . ?
N2 B1 1.431(3) . ?
C1 C2 1.538(3) . ?
C2 H2A 0.9900 . ?
C2 H2B 0.9900 . ?
C2 C3 1.526(3) . ?
C3 H3A 0.9800 . ?
C3 H3B 0.9800 . ?
C3 H3C 0.9800 . ?
C4 C5 1.387(3) . ?
C4 C9 1.412(3) . ?
C5 H5 0.9500 . ?
C5 C6 1.393(3) . ?
C6 H6 0.9500 . ?
C6 C7 1.388(3) . ?
C7 H7 0.9500 . ?
C7 C8 1.392(3) . ?
C8 H8 0.9500 . ?
C8 C9 1.382(3) . ?
C10 H10A 0.9900 . ?
C10 H10B 0.9900 . ?
C11 H11A 0.9900 . ?
C11 H11B 0.9900 . ?
C12 C13 1.542(3) . ?
C12 C14 1.525(3) . ?
C12 C15 1.529(3) . ?
C13 H13A 0.9800 . ?
C13 H13B 0.9800 . ?
C13 H13C 0.9800 . ?
C14 H14A 0.9800 . ?
C14 H14B 0.9800 . ?
C14 H14C 0.9800 . ?
C15 H15A 0.9800 . ?
C15 H15B 0.9800 . ?
C15 H15C 0.9800 . ?
C16 C17 1.531(3) . ?
C16 C18 1.520(3) . ?
C16 C19 1.536(3) . ?
C17 H17A 0.9800 . ?
C17 H17B 0.9800 . ?
C17 H17C 0.9800 . ?
C18 H18A 0.9800 . ?
C18 H18B 0.9800 . ?
C18 H18C 0.9800 . ?
C19 H19A 0.9800 . ?
C19 H19B 0.9800 . ?
C19 H19C 0.9800 . ?
C20 C21 1.533(3) . ?
C20 C22 1.535(3) . ?
C20 C23 1.534(3) . ?
C21 H21A 0.9800 . ?
C21 H21B 0.9800 . ?
C21 H21C 0.9800 . ?
C22 H22A 0.9800 . ?
C22 H22B 0.9800 . ?
C22 H22C 0.9800 . ?
C23 H23A 0.9800 . ?
C23 H23B 0.9800 . ?
C23 H23C 0.9800 . ?
C24 C25 1.541(3) . ?
C24 C26 1.528(3) . ?
C24 C27 1.526(3) . ?
C25 H25A 0.9800 . ?
C25 H25B 0.9800 . ?
C25 H25C 0.9800 . ?
C26 H26A 0.9800 . ?
C26 H26B 0.9800 . ?
C26 H26C 0.9800 . ?
C27 H27A 0.9800 . ?
C27 H27B 0.9800 . ?
C27 H27C 0.9800 . ?

loop_
_geom_torsion_atom_site_label_1
_geom_torsion_atom_site_label_2
_geom_torsion_atom_site_label_3
_geom_torsion_atom_site_label_4
_geom_torsion
_geom_torsion_site_symmetry_1
_geom_torsion_site_symmetry_2
_geom_torsion_site_symmetry_3
_geom_torsion_site_symmetry_4
_geom_torsion_publ_flag
Pd1 P1 C10 N1 1.00(14) . . . . ?
Pd1 P1 C12 C13 -54.20(14) . . . . ?
Pd1 P1 C12 C14 -174.23(14) . . . . ?
Pd1 P1 C12 C15 61.37(15) . . . . ?
Pd1 P1 C16 C17 165.13(15) . . . . ?
Pd1 P1 C16 C18 -70.53(16) . . . . ?
Pd1 P1 C16 C19 45.41(15) . . . . ?
Pd1 P2 C11 N2 7.30(14) . . . . ?
Pd1 P2 C20 C21 -70.34(14) . . . . ?
Pd1 P2 C20 C22 164.04(12) . . . . ?
Pd1 P2 C20 C23 45.61(15) . . . . ?
Pd1 P2 C24 C25 -55.01(15) . . . . ?
Pd1 P2 C24 C26 60.90(15) . . . . ?
Pd1 P2 C24 C27 -174.00(12) . . . . ?
Pd1 O1 C1 O2 -1.5(3) . . . . ?
Pd1 O1 C1 C2 177.06(12) . . . . ?
O1 C1 C2 C3 -69.3(2) . . . . ?
O2 C1 C2 C3 109.4(2) . . . . ?
N2 C4 C5 C6 -179.5(2) . . . . ?
N2 C4 C9 N1 -0.8(2) . . . . ?
N2 C4 C9 C8 179.03(18) . . . . ?
C4 N2 C11 P2 176.20(16) . . . . ?
C4 N2 B1 Pd1 -178.66(15) . . . . ?
C4 N2 B1 N1 0.3(2) . . . . ?
C4 C5 C6 C7 0.0(3) . . . . ?
C5 C4 C9 N1 179.06(18) . . . . ?
C5 C4 C9 C8 -1.1(3) . . . . ?
C5 C6 C7 C8 -0.5(3) . . . . ?
C6 C7 C8 C9 0.1(3) . . . . ?
C7 C8 C9 N1 -179.55(19) . . . . ?
C7 C8 C9 C4 0.7(3) . . . . ?
C9 N1 C10 P1 178.77(16) . . . . ?
C9 N1 B1 Pd1 178.18(15) . . . . ?
C9 N1 B1 N2 -0.8(2) . . . . ?
C9 C4 C5 C6 0.7(3) . . . . ?
C10 P1 C12 C13 62.04(15) . . . . ?
C10 P1 C12 C14 -57.99(17) . . . . ?
C10 P1 C12 C15 177.61(14) . . . . ?
C10 P1 C16 C17 49.10(18) . . . . ?
C10 P1 C16 C18 173.44(15) . . . . ?
C10 P1 C16 C19 -70.61(15) . . . . ?
C10 N1 C9 C4 -176.77(18) . . . . ?
C10 N1 C9 C8 3.5(3) . . . . ?
C10 N1 B1 Pd1 -3.9(3) . . . . ?
C10 N1 B1 N2 177.12(17) . . . . ?
C11 P2 C20 C21 173.65(14) . . . . ?
C11 P2 C20 C22 48.03(16) . . . . ?
C11 P2 C20 C23 -70.40(15) . . . . ?
C11 P2 C24 C25 60.74(15) . . . . ?
C11 P2 C24 C26 176.65(14) . . . . ?
C11 P2 C24 C27 -58.25(16) . . . . ?
C11 N2 C4 C5 -3.0(3) . . . . ?
C11 N2 C4 C9 176.77(18) . . . . ?
C11 N2 B1 Pd1 4.5(3) . . . . ?
C11 N2 B1 N1 -176.45(16) . . . . ?
C12 P1 C10 N1 -118.48(13) . . . . ?
C12 P1 C16 C17 -62.64(19) . . . . ?
C12 P1 C16 C18 61.70(17) . . . . ?
C12 P1 C16 C19 177.65(13) . . . . ?
C16 P1 C10 N1 122.24(13) . . . . ?
C16 P1 C12 C13 172.33(13) . . . . ?
C16 P1 C12 C14 52.30(18) . . . . ?
C16 P1 C12 C15 -72.10(16) . . . . ?
C20 P2 C11 N2 127.83(13) . . . . ?
C20 P2 C24 C25 171.83(14) . . . . ?
C20 P2 C24 C26 -72.26(16) . . . . ?
C20 P2 C24 C27 52.85(17) . . . . ?
C24 P2 C11 N2 -113.90(13) . . . . ?
C24 P2 C20 C21 63.37(16) . . . . ?
C24 P2 C20 C22 -62.25(17) . . . . ?
C24 P2 C20 C23 179.32(13) . . . . ?
B1 N1 C9 C4 1.0(2) . . . . ?
B1 N1 C9 C8 -178.8(2) . . . . ?
B1 N1 C10 P1 1.3(2) . . . . ?
B1 N2 C4 C5 -179.5(2) . . . . ?
B1 N2 C4 C9 0.3(2) . . . . ?
B1 N2 C11 P2 -7.7(2) . . . . ?
